data_2208754
loop_
_publ_author_name
'Liu, Yan-Min'
'Liu, Chun-Yan'
'Meng, Ai-Guo'

_publ_section_title
;
 1,1'-Ethylenebis(4-aminopyridinium) dibromide
;
_journal_coeditor_code WN2010
_journal_issue 4
_journal_name_full 'Acta Crystallographica Section E'
_journal_page_first o1350
_journal_page_last o1351
_journal_paper_doi 10.1107/S1600536806007975
_journal_volume 62
_journal_year 2006
_chemical_formula_iupac 'C12 H16 N4 2+, 2Br -'
_chemical_formula_moiety 'C12 H16 N4 2+, 2Br -'
_chemical_formula_sum 'C12 H16 Br2 N4'
_chemical_formula_weight 376.11
_chemical_melting_point 451
_chemical_name_systematic
;
1,1'-ethylenebis(4-aminopyridinium) dibromide
;
_space_group_IT_number 12
_symmetry_cell_setting monoclinic
_symmetry_space_group_name_Hall '-C 2y'
_symmetry_space_group_name_H-M 'C 1 2/m 1'
_atom_sites_solution_hydrogens geom
_atom_sites_solution_primary direct
_atom_sites_solution_secondary difmap
_cell_angle_alpha 90.00
_cell_angle_beta 104.023(5)
_cell_angle_gamma 90.00
_cell_formula_units_Z 2
_cell_length_a 13.121(4)
_cell_length_b 6.4876(19)
_cell_length_c 8.406(2)
_cell_measurement_reflns_used 1061
_cell_measurement_temperature 294(2)
_cell_measurement_theta_max 26.20
_cell_measurement_theta_min 3.20
_cell_volume 694.2(3)
_computing_cell_refinement 'SAINT (Bruker, 1997)'
_computing_data_collection 'SMART (Bruker, 1997)'
_computing_data_reduction SAINT
_computing_molecular_graphics 'SHELXTL (Bruker, 1997)'
_computing_publication_material SHELXTL
_computing_structure_refinement 'SHELXL97 (Sheldrick, 1997)'
_computing_structure_solution 'SHELXS97 (Sheldrick, 1997)'
_diffrn_ambient_temperature 294(2)
_diffrn_measured_fraction_theta_full 0.991
_diffrn_measured_fraction_theta_max 0.991
_diffrn_measurement_device_type 'Bruker SMART 1000 CCD area-detector'
_diffrn_measurement_method '\f and \w'
_diffrn_radiation_monochromator graphite
_diffrn_radiation_source 'fine-focus sealed tube'
_diffrn_radiation_type MoK\a
_diffrn_radiation_wavelength 0.71073
_diffrn_reflns_av_R_equivalents 0.0334
_diffrn_reflns_av_sigmaI/netI 0.0456
_diffrn_reflns_limit_h_max 14
_diffrn_reflns_limit_h_min -16
_diffrn_reflns_limit_k_max 7
_diffrn_reflns_limit_k_min -8
_diffrn_reflns_limit_l_max 7
_diffrn_reflns_limit_l_min -10
_diffrn_reflns_number 1850
_diffrn_reflns_theta_full 26.20
_diffrn_reflns_theta_max 26.20
_diffrn_reflns_theta_min 2.50
_diffrn_standards_number 0
_exptl_absorpt_coefficient_mu 5.827
_exptl_absorpt_correction_T_max 0.350
_exptl_absorpt_correction_T_min 0.214
_exptl_absorpt_correction_type multi-scan
_exptl_absorpt_process_details '(SADABS; Sheldrick, 1996)'
_exptl_crystal_colour colorless
_exptl_crystal_density_diffrn 1.799
_exptl_crystal_density_method 'not measured'
_exptl_crystal_description block
_exptl_crystal_F_000 372
_exptl_crystal_size_max 0.32
_exptl_crystal_size_mid 0.22
_exptl_crystal_size_min 0.18
_refine_diff_density_max 1.521
_refine_diff_density_min -0.926
_refine_ls_extinction_method none
_refine_ls_goodness_of_fit_ref 1.111
_refine_ls_hydrogen_treatment mixed
_refine_ls_matrix_type full
_refine_ls_number_parameters 52
_refine_ls_number_reflns 758
_refine_ls_number_restraints 0
_refine_ls_restrained_S_all 1.111
_refine_ls_R_factor_all 0.0681
_refine_ls_R_factor_gt 0.0555
_refine_ls_shift/su_max 0.000
_refine_ls_shift/su_mean 0.000
_refine_ls_structure_factor_coef Fsqd
_refine_ls_weighting_details 'calc w=1/[\s^2^(Fo^2^)+(0.0778P)^2^+6.17P] where P=(Fo^2^+2Fc^2^)/3'
_refine_ls_weighting_scheme calc
_refine_ls_wR_factor_gt 0.1482
_refine_ls_wR_factor_ref 0.1567
_reflns_number_gt 638
_reflns_number_total 758
_reflns_threshold_expression I>2\s(I)
_cod_data_source_file wn2010.cif
_cod_data_source_block I
_cod_depositor_comments
;
The following automatic conversions were performed:
'_symmetry_cell_setting' value 'Monoclinic' changed to 'monoclinic'
according to '/home/saulius/struct/CIF-dictionaries/cif_core.dic'
dictionary named 'cif_core.dic' version 2.4.1 from 2010-06-29.

Automatic conversion script
Id: cif_fix_enum 1527 2010-12-29 10:47:43Z saulius 

The following automatic conversions were performed:

'_symmetry_cell_setting' value 'Monoclinic' changed to 'monoclinic'
according to /home/saulius/struct/CIF-dictionaries/cif_core.dic
dictionary named 'cif_core.dic' version 2.4.1 from 2010-06-29.

Automatic conversion script
Id: cif_fix_values 1715 2011-07-08 13:25:40Z adriana 
;
_cod_original_cell_volume 694.2(4)
_cod_original_sg_symbol_H-M 'C 2/m'
_cod_database_code 2208754
_cod_database_fobs_code 2208754

loop_
_symmetry_equiv_pos_as_xyz
'x, y, z'
'-x, y, -z'
'x+1/2, y+1/2, z'
'-x+1/2, y+1/2, -z'
'-x, -y, -z'
'x, -y, z'
'-x+1/2, -y+1/2, -z'
'x+1/2, -y+1/2, z'

loop_
_atom_site_type_symbol
_atom_site_label
_atom_site_fract_x
_atom_site_fract_y
_atom_site_fract_z
_atom_site_U_iso_or_equiv
_atom_site_adp_type
_atom_site_calc_flag
_atom_site_refinement_flags
_atom_site_occupancy
N N1 0.3254(8) 0.0000 -0.2149(10) 0.044(2) Uani d S 1
H H1A 0.323(6) -0.111(12) -0.265(10) 0.053 Uiso d . 1
N N2 0.4139(6) 0.0000 0.2871(8) 0.0321(16) Uani d S 1
C C1 0.3581(7) 0.0000 -0.0528(10) 0.0316(19) Uani d S 1
C C2 0.3752(5) 0.1845(10) 0.0379(8) 0.0375(15) Uani d . 1
H H2 0.3682 0.3105 -0.0163 0.045 Uiso calc R 1
C C3 0.4019(6) 0.1790(10) 0.2043(8) 0.0393(15) Uani d . 1
H H3 0.4121 0.3023 0.2624 0.047 Uiso calc R 1
C C6 0.4414(8) 0.0000 0.4675(10) 0.036(2) Uani d S 1
H H6A 0.4117 -0.1210 0.5070 0.044 Uiso calc PR 0.50
H H6B 0.4117 0.1210 0.5070 0.044 Uiso calc PR 0.50
Br Br1 0.14890(9) 0.0000 0.36179(12) 0.0437(4) Uani d S 1

loop_
_atom_site_aniso_label
_atom_site_aniso_U_11
_atom_site_aniso_U_22
_atom_site_aniso_U_33
_atom_site_aniso_U_12
_atom_site_aniso_U_13
_atom_site_aniso_U_23
N1 0.058(6) 0.043(5) 0.034(4) 0.000 0.018(4) 0.000
N2 0.032(4) 0.036(4) 0.032(4) 0.000 0.014(3) 0.000
C1 0.024(5) 0.038(5) 0.037(4) 0.000 0.016(4) 0.000
C2 0.043(4) 0.030(3) 0.041(3) 0.002(3) 0.012(3) 0.006(3)
C3 0.050(4) 0.028(3) 0.041(3) 0.001(3) 0.015(3) -0.004(3)
C6 0.036(5) 0.045(5) 0.030(4) 0.000 0.011(4) 0.000
Br1 0.0523(8) 0.0311(5) 0.0491(6) 0.000 0.0149(5) 0.000

loop_
_atom_type_symbol
_atom_type_description
_atom_type_scat_dispersion_real
_atom_type_scat_dispersion_imag
_atom_type_scat_source
C C 0.0033 0.0016 'International Tables Vol C Tables 4.2.6.8 and 6.1.1.4'
H H 0.0000 0.0000 'International Tables Vol C Tables 4.2.6.8 and 6.1.1.4'
N N 0.0061 0.0033 'International Tables Vol C Tables 4.2.6.8 and 6.1.1.4'
Br Br -0.2901 2.4595 'International Tables Vol C Tables 4.2.6.8 and 6.1.1.4'

loop_
_geom_angle_atom_site_label_1
_geom_angle_atom_site_label_2
_geom_angle_atom_site_label_3
_geom_angle_site_symmetry_1
_geom_angle_site_symmetry_3
_geom_angle
C1 N1 H1A . . 119(6)
C3 N2 C3 . 6 119.6(7)
C3 N2 C6 . . 120.2(4)
C3 N2 C6 6 . 120.2(4)
N1 C1 C2 . . 121.8(4)
N1 C1 C2 . 6 121.8(4)
C2 C1 C2 . 6 116.5(8)
C3 C2 C1 . . 120.2(6)
C3 C2 H2 . . 119.9
C1 C2 H2 . . 119.9
N2 C3 C2 . . 121.7(6)
N2 C3 H3 . . 119.2
C2 C3 H3 . . 119.2
N2 C6 C6 . 5_656 110.4(9)
N2 C6 H6A . . 109.6
C6 C6 H6A 5_656 . 109.6
N2 C6 H6B . . 109.6
C6 C6 H6B 5_656 . 109.6
H6A C6 H6B . . 108.1

loop_
_geom_bond_atom_site_label_1
_geom_bond_atom_site_label_2
_geom_bond_site_symmetry_2
_geom_bond_distance
N1 C1 . 1.325(12)
N1 H1A . 0.83(8)
N2 C3 . 1.344(7)
N2 C3 6 1.344(7)
N2 C6 . 1.471(11)
C1 C2 . 1.408(8)
C1 C2 6 1.408(8)
C2 C3 . 1.358(9)
C2 H2 . 0.9300
C3 H3 . 0.9300
C6 C6 5_656 1.503(19)
C6 H6A . 0.9700
C6 H6B . 0.9700

loop_
_geom_hbond_atom_site_label_D
_geom_hbond_atom_site_label_H
_geom_hbond_atom_site_label_A
_geom_hbond_site_symmetry_A
_geom_hbond_distance_DH
_geom_hbond_distance_HA
_geom_hbond_distance_DA
_geom_hbond_angle_DHA
N1 H1A Br1 7_545 0.83(8) 2.70(8) 3.516(3) 166(7)

loop_
_geom_torsion_atom_site_label_1
_geom_torsion_atom_site_label_2
_geom_torsion_atom_site_label_3
_geom_torsion_atom_site_label_4
_geom_torsion_site_symmetry_1
_geom_torsion_site_symmetry_4
_geom_torsion
N1 C1 C2 C3 . . 175.5(8)
C2 C1 C2 C3 6 . -3.0(12)
C3 N2 C3 C2 6 . 1.6(13)
C6 N2 C3 C2 . . -179.1(7)
C1 C2 C3 N2 . . 0.8(11)
C3 N2 C6 C6 . 5_656 -89.6(7)
C3 N2 C6 C6 6 5_656 89.6(7)
